data_1516864
loop_
_publ_author_name
'Xiu-Li Wang'
'Yun Qu'
'Guo-Cheng Liu'
'Jian Luan'
'Hong-Yan Lin'

_publ_section_title
;
 Effect of organic polycarboxylates on the architectures of cadmium(II)
 coordination polymers based on dipyrazino[2,3-f:2'3'-h]quino-xaline:
 Syntheses, crystal structures, and photoluminescence properties
;
_journal_name_full
;
Inorganica Chimica Acta
;
_journal_page_first 105
_journal_page_last 111
_journal_volume 399
_journal_year 2013
_chemical_formula_sum 'C20 H12 Cd N6 O4 S3'
_chemical_formula_weight 608.98
_space_group_IT_number 15
_symmetry_cell_setting monoclinic
_symmetry_space_group_name_Hall '-C 2yc'
_symmetry_space_group_name_H-M 'C 1 2/c 1'
_atom_sites_solution_hydrogens geom
_atom_sites_solution_primary direct
_atom_sites_solution_secondary difmap
_cell_angle_alpha 90.00
_cell_angle_beta 90.199(15)
_cell_angle_gamma 90.00
_cell_formula_units_Z 8
_cell_length_a 23.615(4)
_cell_length_b 12.1786(14)
_cell_length_c 14.595(2)
_cell_measurement_temperature 296(2)
_cell_measurement_theta_max 25.15
_cell_measurement_theta_min 2.13
_cell_volume 4197.5(10)
_computing_cell_refinement 'SMART (Bruker, 2001)'
_computing_data_collection 'SMART (Bruker, 2001)'
_computing_data_reduction 'SAINT+ (Bruker, 1999)'
_computing_molecular_graphics 'PLATON (Spek, 2003)'
_computing_publication_material 'SHELXTL (1998)'
_computing_structure_refinement 'SHELXL-97 (Sheldrick, 2008)'
_computing_structure_solution 'SHELXS-97 (Sheldrick, 2008)'
_diffrn_ambient_temperature 296(2)
_diffrn_measured_fraction_theta_full 0.998
_diffrn_measured_fraction_theta_max 0.998
_diffrn_measurement_device_type 'CCD area detector'
_diffrn_measurement_method 'phi and omega scans'
_diffrn_radiation_monochromator graphite
_diffrn_radiation_source 'fine-focus sealed tube'
_diffrn_radiation_type MoK\a
_diffrn_radiation_wavelength 0.71073
_diffrn_reflns_av_R_equivalents 0.0319
_diffrn_reflns_av_sigmaI/netI 0.0353
_diffrn_reflns_limit_h_max 28
_diffrn_reflns_limit_h_min -27
_diffrn_reflns_limit_k_max 14
_diffrn_reflns_limit_k_min -14
_diffrn_reflns_limit_l_max 16
_diffrn_reflns_limit_l_min -17
_diffrn_reflns_number 10456
_diffrn_reflns_theta_full 25.00
_diffrn_reflns_theta_max 28.47
_diffrn_reflns_theta_min 2.79
_exptl_absorpt_coefficient_mu 1.384
_exptl_absorpt_correction_T_max 0.813
_exptl_absorpt_correction_T_min 0.779
_exptl_absorpt_correction_type empirical
_exptl_absorpt_process_details SADABS
_exptl_crystal_colour YELLOW
_exptl_crystal_density_diffrn 1.927
_exptl_crystal_density_method 'not measured'
_exptl_crystal_description BLOCK
_exptl_crystal_F_000 2416
_exptl_crystal_size_max 0.18
_exptl_crystal_size_mid 0.16
_exptl_crystal_size_min 0.15
_refine_diff_density_max 0.688
_refine_diff_density_min -0.507
_refine_diff_density_rms 0.071
_refine_ls_extinction_method none
_refine_ls_goodness_of_fit_ref 1.040
_refine_ls_hydrogen_treatment mixed
_refine_ls_matrix_type full
_refine_ls_number_parameters 315
_refine_ls_number_reflns 3693
_refine_ls_number_restraints 0
_refine_ls_restrained_S_all 1.040
_refine_ls_R_factor_all 0.0351
_refine_ls_R_factor_gt 0.0277
_refine_ls_shift/su_max 0.002
_refine_ls_shift/su_mean 0.000
_refine_ls_structure_factor_coef Fsqd
_refine_ls_weighting_details 'calc w=1/[\s^2^(Fo^2^)+(0.0338P)^2^+2.3535P] where P=(Fo^2^+2Fc^2^)/3'
_refine_ls_weighting_scheme calc
_refine_ls_wR_factor_gt 0.0669
_refine_ls_wR_factor_ref 0.0702
_reflns_number_gt 3175
_reflns_number_total 5315
_reflns_threshold_expression >2sigma(I)
_cod_data_source_file ICA-2013-399-105-111-2.cif
_cod_data_source_block 2
_cod_original_sg_symbol_H-M 'C 2/c'
_cod_database_code 1516864

loop_
_symmetry_equiv_pos_as_xyz
'x, y, z'
'-x, y, -z+1/2'
'x+1/2, y+1/2, z'
'-x+1/2, y+1/2, -z+1/2'
'-x, -y, -z'
'x, -y, z-1/2'
'-x+1/2, -y+1/2, -z'
'x+1/2, -y+1/2, z-1/2'

loop_
_atom_site_label
_atom_site_type_symbol
_atom_site_fract_x
_atom_site_fract_y
_atom_site_fract_z
_atom_site_U_iso_or_equiv
_atom_site_adp_type
_atom_site_occupancy
_atom_site_symmetry_multiplicity
_atom_site_calc_flag
_atom_site_refinement_flags
Cd1 Cd 0.926255(9) -0.032450(16) 0.832009(15) 0.02852(9) Uani 1 1 d .
N1 N 0.86777(10) -0.18215(19) 0.79257(17) 0.0286(6) Uani 1 1 d .
O1 O 0.89188(10) 0.0242(2) 0.96555(18) 0.0506(7) Uani 1 1 d .
C1 C 0.94766(12) -0.2903(2) 0.84302(19) 0.0245(6) Uani 1 1 d .
S1 S 0.73057(4) -0.11935(7) 0.95335(8) 0.0485(3) Uani 1 1 d .
N2 N 0.97563(10) -0.19486(19) 0.86051(17) 0.0267(5) Uani 1 1 d .
O2 O 0.50126(10) -0.42369(19) 0.86342(19) 0.0492(6) Uani 1 1 d .
S2 S 0.73481(4) 0.12605(6) 1.01145(7) 0.0449(2) Uani 1 1 d .
C2 C 0.89004(12) -0.2834(2) 0.8061(2) 0.0262(6) Uani 1 1 d .
N3 N 0.85370(12) -0.5777(2) 0.7872(2) 0.0406(7) Uani 1 1 d .
O3 O 0.58657(10) -0.45604(18) 0.80354(17) 0.0452(6) Uani 1 1 d .
S3 S 0.65116(4) -0.30229(7) 0.90192(8) 0.0480(3) Uani 1 1 d .
C3 C 0.81563(13) -0.1740(3) 0.7596(2) 0.0360(8) Uani 1 1 d .
H3A H 0.8003 -0.1043 0.7512 0.043 Uiso 1 1 calc R
N4 N 0.96490(12) -0.5905(2) 0.8582(2) 0.0411(7) Uani 1 1 d .
C4 C 0.78282(14) -0.2646(3) 0.7369(2) 0.0420(8) Uani 1 1 d .
H4A H 0.7466 -0.2555 0.7129 0.050 Uiso 1 1 calc R
O4 O 0.82276(11) 0.0583(2) 0.86757(18) 0.0534(7) Uani 1 1 d .
N5 N 0.64562(12) 0.0032(2) 0.9843(2) 0.0445(8) Uani 1 1 d .
C5 C 0.80451(14) -0.3677(3) 0.7504(2) 0.0381(8) Uani 1 1 d .
H5A H 0.7830 -0.4293 0.7359 0.046 Uiso 1 1 calc R
C6 C 0.85950(12) -0.3798(2) 0.7864(2) 0.0286(7) Uani 1 1 d .
N6 N 0.62303(11) -0.0975(2) 0.9585(2) 0.0409(7) Uani 1 1 d .
C7 C 0.88527(14) -0.4865(2) 0.8040(2) 0.0304(7) Uani 1 1 d .
C8 C 0.87873(16) -0.6720(3) 0.8088(3) 0.0462(9) Uani 1 1 d .
H8A H 0.8586 -0.7369 0.8002 0.055 Uiso 1 1 calc R
C9 C 0.93332(15) -0.6781(3) 0.8435(3) 0.0451(9) Uani 1 1 d .
H9A H 0.9483 -0.7469 0.8569 0.054 Uiso 1 1 calc R
C10 C 0.94013(14) -0.4930(2) 0.8398(2) 0.0310(7) Uani 1 1 d .
C11 C 0.97214(12) -0.3928(2) 0.8599(2) 0.0269(7) Uani 1 1 d .
C12 C 1.02659(13) -0.3962(3) 0.8973(2) 0.0347(7) Uani 1 1 d .
H12A H 1.0439 -0.4631 0.9099 0.042 Uiso 1 1 calc R
C13 C 1.05428(13) -0.2989(2) 0.9152(2) 0.0353(7) Uani 1 1 d .
H13A H 1.0907 -0.2995 0.9397 0.042 Uiso 1 1 calc R
C14 C 1.02754(13) -0.2005(3) 0.8966(2) 0.0321(7) Uani 1 1 d .
H14A H 1.0465 -0.1355 0.9099 0.039 Uiso 1 1 calc R
C15 C 0.84251(14) 0.0540(2) 0.9457(2) 0.0349(8) Uani 1 1 d .
C16 C 0.80723(13) 0.0856(3) 1.0295(2) 0.0349(8) Uani 1 1 d .
H16A H 0.8092(15) 0.030(3) 1.075(3) 0.046(10) Uiso 1 1 d .
H16B H 0.8222(13) 0.146(3) 1.054(2) 0.039(9) Uiso 1 1 d .
C17 C 0.70026(13) 0.0044(2) 0.9844(2) 0.0309(7) Uani 1 1 d .
C18 C 0.66196(13) -0.1681(2) 0.9407(2) 0.0321(7) Uani 1 1 d .
C19 C 0.57494(12) -0.3053(2) 0.9044(2) 0.0349(7) Uani 1 1 d .
H19A H 0.5622 -0.3086 0.9675 0.042 Uiso 1 1 calc R
H19B H 0.5601 -0.2385 0.8772 0.042 Uiso 1 1 calc R
C20 C 0.55253(13) -0.4039(2) 0.8523(2) 0.0311(7) Uani 1 1 d .

loop_
_atom_site_aniso_label
_atom_site_aniso_U_11
_atom_site_aniso_U_22
_atom_site_aniso_U_33
_atom_site_aniso_U_23
_atom_site_aniso_U_13
_atom_site_aniso_U_12
Cd1 0.02721(15) 0.02244(13) 0.03593(16) 0.00184(9) 0.00018(10) -0.00198(9)
N1 0.0254(14) 0.0284(13) 0.0320(15) 0.0030(11) -0.0022(10) 0.0014(11)
O1 0.0300(14) 0.0660(17) 0.0558(17) -0.0155(13) 0.0083(11) -0.0003(12)
C1 0.0244(15) 0.0261(15) 0.0228(16) 0.0025(12) 0.0011(11) -0.0010(13)
S1 0.0247(4) 0.0255(4) 0.0954(8) -0.0152(4) -0.0051(4) -0.0012(3)
N2 0.0259(14) 0.0224(12) 0.0317(15) -0.0009(10) -0.0002(10) -0.0026(11)
O2 0.0314(14) 0.0384(13) 0.0778(19) -0.0120(13) 0.0018(12) -0.0154(11)
S2 0.0301(5) 0.0232(4) 0.0812(7) -0.0122(4) 0.0003(4) -0.0028(3)
C2 0.0264(16) 0.0270(15) 0.0253(16) -0.0010(12) -0.0003(12) -0.0020(13)
N3 0.0438(17) 0.0291(14) 0.0490(18) -0.0021(13) -0.0039(13) -0.0072(13)
O3 0.0363(14) 0.0499(14) 0.0492(15) -0.0225(12) -0.0045(11) 0.0040(11)
S3 0.0290(5) 0.0254(4) 0.0896(8) -0.0099(4) -0.0131(4) -0.0019(4)
C3 0.0329(18) 0.0363(17) 0.039(2) 0.0044(15) -0.0072(14) 0.0051(15)
N4 0.0384(17) 0.0289(15) 0.0559(19) 0.0003(13) -0.0020(13) -0.0002(13)
C4 0.0303(18) 0.047(2) 0.048(2) 0.0043(17) -0.0145(15) -0.0041(16)
O4 0.0618(18) 0.0585(15) 0.0400(16) -0.0017(13) 0.0035(13) 0.0025(14)
N5 0.0314(17) 0.0309(14) 0.071(2) -0.0138(15) -0.0008(14) -0.0023(13)
C5 0.0342(19) 0.0370(18) 0.043(2) 0.0010(15) -0.0089(15) -0.0090(15)
C6 0.0275(16) 0.0294(15) 0.0288(17) 0.0000(13) -0.0001(12) -0.0034(13)
N6 0.0267(15) 0.0324(15) 0.063(2) -0.0109(14) -0.0026(13) -0.0033(12)
C7 0.0346(18) 0.0270(15) 0.0296(17) -0.0008(13) 0.0011(13) -0.0063(14)
C8 0.051(2) 0.0270(17) 0.061(2) -0.0030(16) 0.0002(18) -0.0104(16)
C9 0.049(2) 0.0236(16) 0.063(3) -0.0020(16) 0.0021(18) 0.0013(16)
C10 0.0359(18) 0.0225(14) 0.0348(18) -0.0005(13) 0.0039(14) 0.0005(14)
C11 0.0290(17) 0.0245(14) 0.0272(17) -0.0006(12) 0.0017(12) -0.0015(13)
C12 0.0293(17) 0.0311(16) 0.044(2) 0.0038(15) -0.0003(14) 0.0046(14)
C13 0.0240(17) 0.0372(17) 0.045(2) 0.0024(15) -0.0053(13) -0.0029(14)
C14 0.0296(17) 0.0304(16) 0.0362(19) -0.0001(14) -0.0035(13) -0.0063(14)
C15 0.036(2) 0.0248(15) 0.044(2) -0.0063(14) 0.0070(15) -0.0116(14)
C16 0.0269(18) 0.0322(18) 0.045(2) -0.0067(17) 0.0002(14) -0.0065(15)
C17 0.0276(18) 0.0226(14) 0.042(2) -0.0015(14) -0.0009(14) -0.0013(13)
C18 0.0279(17) 0.0256(15) 0.043(2) 0.0029(14) -0.0073(14) -0.0039(14)
C19 0.0289(17) 0.0354(17) 0.040(2) -0.0085(15) 0.0038(14) -0.0082(14)
C20 0.0300(18) 0.0242(15) 0.0392(19) -0.0013(14) -0.0018(14) -0.0022(14)

loop_
_atom_type_symbol
_atom_type_description
_atom_type_scat_dispersion_real
_atom_type_scat_dispersion_imag
_atom_type_scat_source
C C 0.0033 0.0016 'International Tables Vol C Tables 4.2.6.8 and 6.1.1.4'
H H 0.0000 0.0000 'International Tables Vol C Tables 4.2.6.8 and 6.1.1.4'
N N 0.0061 0.0033 'International Tables Vol C Tables 4.2.6.8 and 6.1.1.4'
O O 0.0106 0.0060 'International Tables Vol C Tables 4.2.6.8 and 6.1.1.4'
S S 0.1246 0.1234 'International Tables Vol C Tables 4.2.6.8 and 6.1.1.4'
Cd Cd -0.8075 1.2024 'International Tables Vol C Tables 4.2.6.8 and 6.1.1.4'

loop_
_geom_angle_atom_site_label_1
_geom_angle_atom_site_label_2
_geom_angle_atom_site_label_3
_geom_angle
_geom_angle_site_symmetry_1
_geom_angle_site_symmetry_3
O3 Cd1 O1 127.29(9) 4_656 .
O3 Cd1 O2 92.28(9) 4_656 3
O1 Cd1 O2 85.90(9) . 3
O3 Cd1 N2 125.77(9) 4_656 .
O1 Cd1 N2 106.88(9) . .
O2 Cd1 N2 94.01(8) 3 .
O3 Cd1 N1 91.65(9) 4_656 .
O1 Cd1 N1 103.80(9) . .
O2 Cd1 N1 164.14(8) 3 .
N2 Cd1 N1 71.33(8) . .
C3 N1 C2 118.8(3) . .
C3 N1 Cd1 125.0(2) . .
C2 N1 Cd1 116.21(18) . .
C15 O1 Cd1 103.3(2) . .
N2 C1 C11 122.0(3) . .
N2 C1 C2 118.0(2) . .
C11 C1 C2 120.0(3) . .
C17 S1 C18 86.51(15) . .
C14 N2 C1 118.3(2) . .
C14 N2 Cd1 124.89(19) . .
C1 N2 Cd1 116.67(18) . .
C20 O2 Cd1 148.1(2) . 3_445
C17 S2 C16 104.20(16) . .
N1 C2 C6 122.1(3) . .
N1 C2 C1 117.7(2) . .
C6 C2 C1 120.2(3) . .
C8 N3 C7 114.9(3) . .
C20 O3 Cd1 129.7(2) . 4_646
C18 S3 C19 99.03(15) . .
N1 C3 C4 123.0(3) . .
C9 N4 C10 115.8(3) . .
C5 C4 C3 119.1(3) . .
C17 N5 N6 113.2(3) . .
C4 C5 C6 119.6(3) . .
C5 C6 C2 117.4(3) . .
C5 C6 C7 122.9(3) . .
C2 C6 C7 119.6(3) . .
C18 N6 N5 111.8(3) . .
N3 C7 C10 121.8(3) . .
N3 C7 C6 117.9(3) . .
C10 C7 C6 120.2(3) . .
N3 C8 C9 123.1(3) . .
N4 C9 C8 122.7(3) . .
N4 C10 C7 121.6(3) . .
N4 C10 C11 118.0(3) . .
C7 C10 C11 120.3(3) . .
C12 C11 C1 118.4(3) . .
C12 C11 C10 121.9(3) . .
C1 C11 C10 119.8(3) . .
C13 C12 C11 119.0(3) . .
C12 C13 C14 119.5(3) . .
N2 C14 C13 122.8(3) . .
O4 C15 O1 125.1(3) . .
O4 C15 C16 121.6(3) . .
O1 C15 C16 113.4(3) . .
C15 C16 S2 118.1(3) . .
N5 C17 S1 113.8(2) . .
N5 C17 S2 118.6(2) . .
S1 C17 S2 127.49(19) . .
N6 C18 S1 114.7(2) . .
N6 C18 S3 126.0(2) . .
S1 C18 S3 119.32(18) . .
C20 C19 S3 110.7(2) . .
O2 C20 O3 127.2(3) . .
O2 C20 C19 115.2(3) . .
O3 C20 C19 117.7(3) . .

loop_
_geom_bond_atom_site_label_1
_geom_bond_atom_site_label_2
_geom_bond_distance
_geom_bond_site_symmetry_2
Cd1 O3 2.206(2) 4_656
Cd1 O1 2.224(2) .
Cd1 O2 2.258(2) 3
Cd1 N2 2.333(2) .
Cd1 N1 2.357(2) .
N1 C3 1.324(4) .
N1 C2 1.355(4) .
O1 C15 1.254(4) .
C1 N2 1.361(4) .
C1 C11 1.398(4) .
C1 C2 1.464(4) .
S1 C17 1.730(3) .
S1 C18 1.735(3) .
N2 C14 1.335(4) .
O2 C20 1.245(4) .
O2 Cd1 2.257(2) 3_445
S2 C17 1.736(3) .
S2 C16 1.799(3) .
C2 C6 1.407(4) .
N3 C8 1.328(4) .
N3 C7 1.360(4) .
O3 C20 1.249(4) .
O3 Cd1 2.206(2) 4_646
S3 C18 1.748(3) .
S3 C19 1.801(3) .
C3 C4 1.388(4) .
N4 C9 1.319(4) .
N4 C10 1.350(4) .
C4 C5 1.370(4) .
O4 C15 1.232(4) .
N5 C17 1.290(4) .
N5 N6 1.389(4) .
C5 C6 1.407(4) .
C6 C7 1.457(4) .
N6 C18 1.286(4) .
C7 C10 1.398(4) .
C8 C9 1.385(5) .
C10 C11 1.464(4) .
C11 C12 1.396(4) .
C12 C13 1.378(4) .
C13 C14 1.381(4) .
C15 C16 1.531(5) .
C19 C20 1.517(4) .
